data_7000469
loop_
_publ_author_name
'Yang, Feng-Zhao'
'Chen, Yi-Chun'
'Lin, Ya-Fan'
'Yu, Kuo-Hsuan'
'Liu, Yi-Hung'
'Wang, Yu'
'Liu, Shiuh-Tzung'
'Chen, Jwu-Ting'

_publ_section_title
;
 Nickel catalysts bearing bidentate \a-aminoaldimines for ethylene
 polymerization---independent and cooperative structure/reactivity
 relationship resulting from unsymmetric square planar coordination
;
_journal_issue 7
_journal_name_full 'Dalton Transactions'
_journal_page_first 1243
_journal_page_last 1250
_journal_paper_doi 10.1039/b814423k
_journal_year 2009
_chemical_formula_sum 'C16 H26 Br2 N2 Ni'
_chemical_formula_weight 464.92
_chemical_name_systematic
;
?
;
_space_group_IT_number 2
_symmetry_cell_setting triclinic
_symmetry_space_group_name_Hall '-P 1'
_symmetry_space_group_name_H-M 'P -1'
_atom_sites_solution_hydrogens geom
_atom_sites_solution_primary direct
_atom_sites_solution_secondary difmap
_audit_creation_method SHELXL-97
_cell_angle_alpha 102.012(1)
_cell_angle_beta 95.157(1)
_cell_angle_gamma 113.542(1)
_cell_formula_units_Z 2
_cell_length_a 7.9039(3)
_cell_length_b 8.6754(3)
_cell_length_c 15.4932(6)
_cell_measurement_reflns_used 4790
_cell_measurement_temperature 150(2)
_cell_volume 934.71(6)
_computing_cell_refinement 'Siemens SAINT'
_computing_data_collection 'Siemens SMART'
_computing_data_reduction 'Siemens SAINT'
_computing_molecular_graphics 'Siemens SHELXTL'
_computing_publication_material 'Siemens SHELXTL'
_computing_structure_refinement 'SHELXL-97 (Sheldrick, 1997)'
_computing_structure_solution 'SHELXS-97 (Sheldrick, 1990)'
_diffrn_ambient_temperature 150(2)
_diffrn_measured_fraction_theta_full 0.969
_diffrn_measured_fraction_theta_max 0.969
_diffrn_measurement_method '\w scans'
_diffrn_radiation_monochromator graphite
_diffrn_radiation_source 'fine-focus sealed tube'
_diffrn_radiation_type MoK\a
_diffrn_radiation_wavelength 0.71073
_diffrn_reflns_av_R_equivalents 0.0420
_diffrn_reflns_av_sigmaI/netI 0.0592
_diffrn_reflns_limit_h_max 10
_diffrn_reflns_limit_h_min -10
_diffrn_reflns_limit_k_max 11
_diffrn_reflns_limit_k_min -11
_diffrn_reflns_limit_l_max 20
_diffrn_reflns_limit_l_min -20
_diffrn_reflns_number 10492
_diffrn_reflns_theta_full 27.50
_diffrn_reflns_theta_max 27.50
_diffrn_reflns_theta_min 2.64
_diffrn_standards_decay_% 0
_exptl_absorpt_coefficient_mu 5.308
_exptl_absorpt_correction_T_max 0.6944
_exptl_absorpt_correction_T_min 0.4790
_exptl_absorpt_correction_type multi-scan
_exptl_crystal_colour purple
_exptl_crystal_density_diffrn 1.652
_exptl_crystal_density_meas ?
_exptl_crystal_density_method 'not measured'
_exptl_crystal_description plate
_exptl_crystal_F_000 468
_exptl_crystal_size_max 0.20
_exptl_crystal_size_mid 0.10
_exptl_crystal_size_min 0.03
_refine_diff_density_max 0.473
_refine_diff_density_min -0.634
_refine_diff_density_rms 0.104
_refine_ls_extinction_method none
_refine_ls_goodness_of_fit_ref 1.057
_refine_ls_hydrogen_treatment constr
_refine_ls_matrix_type full
_refine_ls_number_parameters 196
_refine_ls_number_reflns 4155
_refine_ls_number_restraints 0
_refine_ls_restrained_S_all 1.057
_refine_ls_R_factor_all 0.0687
_refine_ls_R_factor_gt 0.0451
_refine_ls_shift/su_max 0.006
_refine_ls_shift/su_mean 0.000
_refine_ls_structure_factor_coef Fsqd
_refine_ls_weighting_details 'calc w=1/[\s^2^(Fo^2^)+(0.0326P)^2^+0.4155P] where P=(Fo^2^+2Fc^2^)/3'
_refine_ls_weighting_scheme calc
_refine_ls_wR_factor_gt 0.0785
_refine_ls_wR_factor_ref 0.0853
_reflns_number_gt 3243
_reflns_number_total 4155
_reflns_threshold_expression >2sigma(I)
_cod_data_source_file b814423k.txt
_cod_data_source_block ic7092
_cod_depositor_comments
;
The following automatic conversions were performed:
'_symmetry_cell_setting' value 'Triclinic' changed to 'triclinic'
according to '/home/saulius/struct/CIF-dictionaries/cif_core.dic'
dictionary named 'cif_core.dic' version 2.4.1 from 2010-06-29.

Automatic conversion script
Id: cif_fix_enum 1527 2010-12-29 10:47:43Z saulius 

The following automatic conversions were performed:

'_exptl_crystal_density_meas' value 'not_measured' was changed to '?'
- the value is perceived as not measured.

Automatic conversion script
Id: cif_fix_values 3008 2015-01-20 13:52:24Z robertas 
;
_cod_original_sg_symbol_H-M P-1
_cod_database_code 7000469

loop_
_symmetry_equiv_pos_as_xyz
'x, y, z'
'-x, -y, -z'

loop_
_atom_site_label
_atom_site_type_symbol
_atom_site_fract_x
_atom_site_fract_y
_atom_site_fract_z
_atom_site_U_iso_or_equiv
_atom_site_adp_type
_atom_site_occupancy
_atom_site_symmetry_multiplicity
_atom_site_calc_flag
_atom_site_refinement_flags
_atom_site_disorder_assembly
_atom_site_disorder_group
Ni Ni 0.82049(7) 0.60620(6) 0.73113(3) 0.01929(12) Uani 1 1 d . . .
Br1 Br 0.86886(6) 0.80364(5) 0.64095(3) 0.03478(13) Uani 1 1 d . . .
Br2 Br 1.08502(6) 0.59194(6) 0.80489(3) 0.03203(12) Uani 1 1 d . . .
N1 N 0.6521(4) 0.6034(4) 0.81956(18) 0.0155(6) Uani 1 1 d . . .
N2 N 0.5974(4) 0.3681(4) 0.66381(18) 0.0167(6) Uani 1 1 d . . .
C1 C 0.4818(5) 0.4980(5) 0.7859(2) 0.0182(8) Uani 1 1 d . . .
H1 H 0.3892 0.4848 0.8224 0.022 Uiso 1 1 calc R . .
C2 C 0.4241(5) 0.3931(5) 0.6882(2) 0.0184(8) Uani 1 1 d . . .
C3 C 0.2474(5) 0.2232(5) 0.6781(3) 0.0283(9) Uani 1 1 d . . .
H3A H 0.2729 0.1594 0.7190 0.042 Uiso 1 1 calc R . .
H3B H 0.2136 0.1508 0.6159 0.042 Uiso 1 1 calc R . .
H3C H 0.1432 0.2512 0.6928 0.042 Uiso 1 1 calc R . .
C4 C 0.3712(5) 0.5019(5) 0.6337(2) 0.0239(9) Uani 1 1 d . . .
H4A H 0.2824 0.5398 0.6611 0.036 Uiso 1 1 calc R . .
H4B H 0.3127 0.4309 0.5718 0.036 Uiso 1 1 calc R . .
H4C H 0.4847 0.6044 0.6335 0.036 Uiso 1 1 calc R . .
C5 C 0.6252(6) 0.2319(5) 0.7017(3) 0.0269(9) Uani 1 1 d . . .
H5A H 0.5921 0.2434 0.7621 0.032 Uiso 1 1 calc R . .
H5B H 0.7609 0.2598 0.7101 0.032 Uiso 1 1 calc R . .
C6 C 0.5982(6) 0.3330(5) 0.5650(2) 0.0230(8) Uani 1 1 d . . .
H6A H 0.5821 0.4260 0.5424 0.028 Uiso 1 1 calc R . .
H6B H 0.4907 0.2206 0.5331 0.028 Uiso 1 1 calc R . .
C7 C 0.5159(7) 0.0399(5) 0.6480(3) 0.0369(11) Uani 1 1 d . . .
H7A H 0.3806 0.0069 0.6415 0.055 Uiso 1 1 calc R . .
H7B H 0.5485 -0.0340 0.6798 0.055 Uiso 1 1 calc R . .
H7C H 0.5488 0.0241 0.5883 0.055 Uiso 1 1 calc R . .
C8 C 0.7798(6) 0.3260(6) 0.5443(3) 0.0326(10) Uani 1 1 d . . .
H8A H 0.8870 0.4352 0.5779 0.049 Uiso 1 1 calc R . .
H8B H 0.7783 0.3102 0.4797 0.049 Uiso 1 1 calc R . .
H8C H 0.7911 0.2280 0.5621 0.049 Uiso 1 1 calc R . .
C21 C 0.7032(5) 0.7059(4) 0.9124(2) 0.0169(7) Uani 1 1 d . . .
C22 C 0.7548(5) 0.6384(5) 0.9792(2) 0.0187(8) Uani 1 1 d . . .
C23 C 0.8163(5) 0.7455(5) 1.0674(2) 0.0256(9) Uani 1 1 d . . .
H23 H 0.8560 0.7047 1.1142 0.031 Uiso 1 1 calc R . .
C24 C 0.8200(6) 0.9095(5) 1.0874(3) 0.0292(10) Uani 1 1 d . . .
H24 H 0.8628 0.9805 1.1477 0.035 Uiso 1 1 calc R . .
C25 C 0.7622(6) 0.9719(5) 1.0209(3) 0.0285(9) Uani 1 1 d . . .
H25 H 0.7609 1.0832 1.0361 0.034 Uiso 1 1 calc R . .
C26 C 0.7055(5) 0.8716(5) 0.9310(2) 0.0208(8) Uani 1 1 d . . .
C27 C 0.7406(6) 0.4551(5) 0.9590(3) 0.0234(8) Uani 1 1 d . . .
H27A H 0.6078 0.3711 0.9438 0.035 Uiso 1 1 calc R . .
H27B H 0.8029 0.4396 1.0120 0.035 Uiso 1 1 calc R . .
H27C H 0.8017 0.4356 0.9082 0.035 Uiso 1 1 calc R . .
C28 C 0.6476(6) 0.9410(5) 0.8573(3) 0.0306(10) Uani 1 1 d . . .
H28A H 0.7235 0.9377 0.8109 0.046 Uiso 1 1 calc R . .
H28B H 0.6673 1.0615 0.8827 0.046 Uiso 1 1 calc R . .
H28C H 0.5143 0.8686 0.8305 0.046 Uiso 1 1 calc R . .

loop_
_atom_site_aniso_label
_atom_site_aniso_U_11
_atom_site_aniso_U_22
_atom_site_aniso_U_33
_atom_site_aniso_U_23
_atom_site_aniso_U_13
_atom_site_aniso_U_12
Ni 0.0172(3) 0.0193(2) 0.0163(2) 0.00082(19) 0.00357(19) 0.0046(2)
Br1 0.0350(3) 0.0243(2) 0.0350(3) 0.01202(18) 0.00528(19) 0.00099(19)
Br2 0.0266(2) 0.0425(3) 0.0271(2) 0.00317(19) 0.00221(17) 0.0185(2)
N1 0.0172(16) 0.0140(14) 0.0123(15) 0.0010(12) -0.0004(12) 0.0055(13)
N2 0.0235(17) 0.0149(15) 0.0106(14) 0.0034(12) 0.0014(12) 0.0075(13)
C1 0.024(2) 0.0222(19) 0.0138(18) 0.0099(15) 0.0076(15) 0.0114(17)
C2 0.0192(19) 0.0197(18) 0.0142(18) 0.0056(15) 0.0041(15) 0.0054(16)
C3 0.022(2) 0.028(2) 0.022(2) 0.0040(17) 0.0026(17) 0.0000(18)
C4 0.024(2) 0.031(2) 0.0184(19) 0.0072(17) 0.0034(16) 0.0132(18)
C5 0.040(3) 0.0192(19) 0.019(2) 0.0042(16) -0.0006(18) 0.0121(19)
C6 0.032(2) 0.0212(19) 0.0119(18) 0.0014(15) 0.0039(16) 0.0096(17)
C7 0.060(3) 0.018(2) 0.026(2) 0.0003(17) -0.002(2) 0.015(2)
C8 0.037(3) 0.038(2) 0.021(2) 0.0004(18) 0.0073(19) 0.017(2)
C21 0.0162(18) 0.0180(18) 0.0113(17) 0.0009(14) 0.0039(14) 0.0034(15)
C22 0.0137(19) 0.0181(18) 0.0206(19) 0.0039(15) 0.0050(15) 0.0033(15)
C23 0.025(2) 0.028(2) 0.0149(19) 0.0064(16) 0.0023(16) 0.0025(18)
C24 0.031(2) 0.026(2) 0.016(2) -0.0007(17) 0.0029(17) 0.0012(18)
C25 0.033(2) 0.022(2) 0.023(2) -0.0005(17) 0.0073(18) 0.0075(18)
C26 0.021(2) 0.0191(19) 0.0198(19) 0.0048(15) 0.0071(16) 0.0051(16)
C27 0.025(2) 0.027(2) 0.020(2) 0.0096(16) 0.0029(16) 0.0112(17)
C28 0.039(3) 0.025(2) 0.028(2) 0.0037(18) 0.0052(19) 0.015(2)

loop_
_atom_type_symbol
_atom_type_description
_atom_type_scat_dispersion_real
_atom_type_scat_dispersion_imag
_atom_type_scat_source
C C 0.0033 0.0016 'International Tables Vol C Tables 4.2.6.8 and 6.1.1.4'
H H 0.0000 0.0000 'International Tables Vol C Tables 4.2.6.8 and 6.1.1.4'
N N 0.0061 0.0033 'International Tables Vol C Tables 4.2.6.8 and 6.1.1.4'
Ni Ni 0.3393 1.1124 'International Tables Vol C Tables 4.2.6.8 and 6.1.1.4'
Br Br -0.2901 2.4595 'International Tables Vol C Tables 4.2.6.8 and 6.1.1.4'

loop_
_geom_angle_atom_site_label_1
_geom_angle_atom_site_label_2
_geom_angle_atom_site_label_3
_geom_angle
_geom_angle_site_symmetry_1
_geom_angle_site_symmetry_3
_geom_angle_publ_flag
N1 Ni N2 82.66(11) . . ?
N1 Ni Br2 106.62(9) . . ?
N2 Ni Br2 116.00(8) . . ?
N1 Ni Br1 118.66(8) . . ?
N2 Ni Br1 109.55(8) . . ?
Br2 Ni Br1 118.33(2) . . ?
C1 N1 C21 119.9(3) . . ?
C1 N1 Ni 112.3(2) . . ?
C21 N1 Ni 127.7(2) . . ?
C6 N2 C5 111.3(3) . . ?
C6 N2 C2 113.5(3) . . ?
C5 N2 C2 112.1(3) . . ?
C6 N2 Ni 109.5(2) . . ?
C5 N2 Ni 106.7(2) . . ?
C2 N2 Ni 103.34(19) . . ?
N1 C1 C2 120.9(3) . . ?
C1 C2 N2 105.8(3) . . ?
C1 C2 C4 106.8(3) . . ?
N2 C2 C4 112.0(3) . . ?
C1 C2 C3 108.8(3) . . ?
N2 C2 C3 115.0(3) . . ?
C4 C2 C3 108.1(3) . . ?
N2 C5 C7 118.1(3) . . ?
N2 C6 C8 111.9(3) . . ?
C22 C21 C26 122.6(3) . . ?
C22 C21 N1 118.9(3) . . ?
C26 C21 N1 118.5(3) . . ?
C21 C22 C23 117.5(3) . . ?
C21 C22 C27 122.1(3) . . ?
C23 C22 C27 120.4(3) . . ?
C24 C23 C22 120.9(4) . . ?
C23 C24 C25 120.8(4) . . ?
C24 C25 C26 120.3(4) . . ?
C21 C26 C25 117.8(3) . . ?
C21 C26 C28 121.5(3) . . ?
C25 C26 C28 120.7(3) . . ?

loop_
_geom_bond_atom_site_label_1
_geom_bond_atom_site_label_2
_geom_bond_distance
_geom_bond_site_symmetry_2
_geom_bond_publ_flag
Ni N1 1.991(3) . ?
Ni N2 2.080(3) . ?
Ni Br2 2.3514(6) . ?
Ni Br1 2.3666(6) . ?
N1 C1 1.270(4) . ?
N1 C21 1.449(4) . ?
N2 C6 1.499(4) . ?
N2 C5 1.504(5) . ?
N2 C2 1.537(5) . ?
C1 C2 1.516(5) . ?
C2 C4 1.537(5) . ?
C2 C3 1.538(5) . ?
C5 C7 1.536(5) . ?
C6 C8 1.520(5) . ?
C21 C22 1.395(5) . ?
C21 C26 1.398(5) . ?
C22 C23 1.400(5) . ?
C22 C27 1.512(5) . ?
C23 C24 1.379(6) . ?
C24 C25 1.381(6) . ?
C25 C26 1.403(5) . ?
C26 C28 1.513(5) . ?
